data_7020996
loop_
_publ_author_name
'Xiang, Jing'
'Jia, Li-Hui'
'Wang, Bing-Wu'
'Yiu, Shek-Man'
'Peng, Shie-Ming'
'Wong, Wai-Yeung'
'Gao, Song'
'Lau, Tai-Chu'

_publ_section_title
;
 The synthesis, structures and magnetic properties of polynuclear
 Ru(III)-3d (3d = Mn(II/III), Ni(II), Cu(II)) compounds based on
 [Ru(III)(Q)(2)(CN)(2)](-).
;
_journal_issue 11
_journal_name_full 'Dalton transactions (Cambridge, England : 2003)'
_journal_page_first 3876
_journal_page_last 3887
_journal_paper_doi 10.1039/c2dt32331a
_journal_volume 42
_journal_year 2013
_chemical_formula_sum 'C42 H40 Mn N6 O6 Ru'
_chemical_formula_weight 880.81
_chemical_name_systematic
;
?
;
_space_group_IT_number 2
_symmetry_cell_setting triclinic
_symmetry_space_group_name_Hall '-P 1'
_symmetry_space_group_name_H-M 'P -1'
_atom_sites_solution_hydrogens geom
_atom_sites_solution_primary direct
_atom_sites_solution_secondary difmap
_audit_creation_method SHELXL-97
_cell_angle_alpha 82.23(2)
_cell_angle_beta 74.24(2)
_cell_angle_gamma 63.88(3)
_cell_formula_units_Z 2
_cell_length_a 12.568(4)
_cell_length_b 13.049(4)
_cell_length_c 13.520(3)
_cell_measurement_temperature 293(2)
_cell_volume 1915.7(11)
_computing_structure_refinement 'SHELXL-97 (Sheldrick, 1997)'
_computing_structure_solution 'SHELXS-97 (Sheldrick, 1990)'
_diffrn_ambient_temperature 293(2)
_diffrn_measured_fraction_theta_full 0.955
_diffrn_measured_fraction_theta_max 0.955
_diffrn_radiation_monochromator graphite
_diffrn_radiation_source 'fine-focus sealed tube'
_diffrn_radiation_type MoK\a
_diffrn_radiation_wavelength 0.71073
_diffrn_reflns_av_R_equivalents 0.1525
_diffrn_reflns_av_sigmaI/netI 0.4503
_diffrn_reflns_limit_h_max 15
_diffrn_reflns_limit_h_min -15
_diffrn_reflns_limit_k_max 15
_diffrn_reflns_limit_k_min -16
_diffrn_reflns_limit_l_max 16
_diffrn_reflns_limit_l_min -16
_diffrn_reflns_number 20780
_diffrn_reflns_theta_full 26.24
_diffrn_reflns_theta_max 26.24
_diffrn_reflns_theta_min 3.13
_exptl_absorpt_coefficient_mu 0.781
_exptl_crystal_density_diffrn 1.527
_exptl_crystal_density_method 'not measured'
_exptl_crystal_F_000 902
_exptl_crystal_size_max 0.25
_exptl_crystal_size_mid 0.20
_exptl_crystal_size_min 0.18
_refine_diff_density_max 2.743
_refine_diff_density_min -1.397
_refine_diff_density_rms 0.161
_refine_ls_extinction_method none
_refine_ls_goodness_of_fit_ref 0.751
_refine_ls_hydrogen_treatment mixed
_refine_ls_matrix_type full
_refine_ls_number_parameters 434
_refine_ls_number_reflns 7382
_refine_ls_number_restraints 190
_refine_ls_restrained_S_all 0.742
_refine_ls_R_factor_all 0.2324
_refine_ls_R_factor_gt 0.0852
_refine_ls_shift/su_max 0.003
_refine_ls_shift/su_mean 0.000
_refine_ls_structure_factor_coef Fsqd
_refine_ls_weighting_details 'calc w=1/[\s^2^(Fo^2^)+(0.0827P)^2^+0.0000P] where P=(Fo^2^+2Fc^2^)/3'
_refine_ls_weighting_scheme calc
_refine_ls_wR_factor_gt 0.1831
_refine_ls_wR_factor_ref 0.2155
_reflns_number_gt 2118
_reflns_number_total 7382
_reflns_threshold_expression >2sigma(I)
_cod_data_source_file c2dt32331a.txt
_cod_data_source_block 0318a_abs_corr
_cod_original_cell_volume 1915.5(9)
_cod_database_code 7020996

loop_
_symmetry_equiv_pos_as_xyz
'x, y, z'
'-x, -y, -z'

loop_
_atom_site_label
_atom_site_type_symbol
_atom_site_fract_x
_atom_site_fract_y
_atom_site_fract_z
_atom_site_U_iso_or_equiv
_atom_site_adp_type
_atom_site_occupancy
_atom_site_symmetry_multiplicity
_atom_site_calc_flag
_atom_site_refinement_flags
Ru1 Ru 0.5000 0.0000 0.5000 0.0323(5) Uani 1 2 d S
Ru2 Ru 0.0000 0.0000 0.0000 0.0302(4) Uani 1 2 d S
Mn1 Mn 0.29269(17) -0.09206(16) 0.25350(13) 0.0272(5) Uani 1 1 d .
O2 O 0.4027(7) -0.2123(7) 0.1638(6) 0.041(2) Uani 1 1 d .
O3 O 0.2664(7) -0.1938(6) 0.3600(6) 0.034(2) Uani 1 1 d .
N2 N 0.3078(9) 0.0266(8) 0.1488(6) 0.029(3) Uani 1 1 d .
N1 N -0.0775(11) 0.1715(10) 0.0278(8) 0.0575(14) Uani 1 1 d DU
N6 N 0.4573(13) 0.1689(11) 0.4520(8) 0.054(3) Uani 1 1 d .
O1 O -0.1339(8) -0.0332(8) 0.0825(6) 0.0575(14) Uani 1 1 d DU
N4 N 0.1381(9) -0.0730(8) 0.1839(7) 0.039(3) Uani 1 1 d .
N5 N 0.4356(9) -0.0739(8) 0.3174(7) 0.038(3) Uani 1 1 d .
N3 N 0.1778(8) 0.0415(9) 0.3391(7) 0.035(3) Uani 1 1 d .
O4 O 0.6720(9) -0.0631(9) 0.4357(6) 0.0628(15) Uani 1 1 d U
C13 C 0.0893(12) 0.2581(11) 0.3349(10) 0.048(4) Uani 1 1 d .
H13A H 0.1452 0.2562 0.3732 0.058 Uiso 1 1 calc R
H13B H 0.0144 0.2635 0.3834 0.058 Uiso 1 1 calc R
C32 C 0.3523(11) 0.0097(12) 0.0515(9) 0.038(4) Uani 1 1 d .
H32 H 0.3499 0.0716 0.0076 0.046 Uiso 1 1 calc R
C25 C 0.1355(11) 0.0421(11) 0.4364(9) 0.034(3) Uani 1 1 d .
H25 H 0.0857 0.1118 0.4686 0.041 Uiso 1 1 calc R
C39 C -0.0007(13) 0.2182(12) -0.0266(10) 0.0575(14) Uani 1 1 d DU
C33 C 0.0874(10) -0.0483(10) 0.1224(8) 0.025(3) Uani 1 1 d .
C9 C 0.4586(10) -0.0431(11) 0.3785(9) 0.034(3) Uani 1 1 d .
C17 C 0.1454(12) 0.1503(11) 0.2732(9) 0.036(3) Uani 1 1 d .
H17 H 0.0864 0.1536 0.2367 0.043 Uiso 1 1 calc R
C26 C 0.4253(11) -0.2052(13) 0.0608(9) 0.038(3) Uani 1 1 d .
C19 C 0.2230(12) -0.1706(13) 0.4622(9) 0.042(3) Uani 1 1 d .
C40 C -0.1143(13) -0.1409(12) 0.0910(10) 0.0575(14) Uani 1 1 d DU
C14 C 0.2317(12) 0.2402(10) 0.1192(9) 0.037(3) Uani 1 1 d .
H14A H 0.3054 0.2330 0.0679 0.045 Uiso 1 1 calc R
H14B H 0.1727 0.2420 0.0844 0.045 Uiso 1 1 calc R
C27 C 0.4068(11) -0.1045(12) 0.0079(8) 0.034(3) Uani 1 1 d .
C5 C 0.3410(16) 0.2364(15) 0.4874(11) 0.0628(15) Uani 1 1 d U
C20 C 0.1622(12) -0.0615(14) 0.4982(9) 0.040(3) Uani 1 1 d .
C11 C 0.7274(15) -0.1771(14) 0.4490(10) 0.0628(15) Uani 1 1 d U
C21 C 0.1194(11) -0.0460(13) 0.6071(9) 0.048(4) Uani 1 1 d .
H21 H 0.0788 0.0272 0.6335 0.058 Uiso 1 1 calc R
C18 C 0.2603(12) 0.1382(11) 0.1954(9) 0.044(4) Uani 1 1 d .
H18 H 0.3191 0.1380 0.2305 0.053 Uiso 1 1 calc R
C22 C 0.1379(12) -0.1377(15) 0.6713(10) 0.053(4) Uani 1 1 d .
H22 H 0.1093 -0.1264 0.7418 0.064 Uiso 1 1 calc R
C28 C 0.4873(13) -0.2020(16) -0.1499(10) 0.060(4) Uani 1 1 d .
H28 H 0.5101 -0.2013 -0.2214 0.072 Uiso 1 1 calc R
C23 C 0.2397(12) -0.2648(12) 0.5284(9) 0.047(4) Uani 1 1 d .
H23 H 0.2779 -0.3381 0.5022 0.057 Uiso 1 1 calc R
C29 C 0.4383(11) -0.1066(14) -0.1024(10) 0.053(4) Uani 1 1 d .
H29 H 0.4232 -0.0385 -0.1400 0.064 Uiso 1 1 calc R
C10 C 0.8544(14) -0.2531(13) 0.4060(10) 0.0628(15) Uani 1 1 d U
H10 H 0.9066 -0.2242 0.3627 0.075 Uiso 1 1 calc R
C4 C 0.2924(15) 0.3602(14) 0.4657(11) 0.0628(15) Uani 1 1 d U
C38 C -0.1801(13) 0.2329(12) 0.0805(10) 0.0575(14) Uani 1 1 d DU
H38 H -0.2308 0.1989 0.1165 0.069 Uiso 1 1 calc R
C30 C 0.4787(12) -0.3085(13) 0.0085(9) 0.056(4) Uani 1 1 d .
H30 H 0.4947 -0.3772 0.0451 0.067 Uiso 1 1 calc R
C24 C 0.1986(14) -0.2486(14) 0.6350(10) 0.057(4) Uani 1 1 d .
H24 H 0.2117 -0.3108 0.6804 0.068 Uiso 1 1 calc R
C34 C -0.2228(13) 0.3535(12) 0.0879(10) 0.0575(14) Uani 1 1 d U
H34 H -0.3000 0.3964 0.1277 0.069 Uiso 1 1 calc R
C6 C 0.5338(16) 0.2084(15) 0.3962(11) 0.062(4) Uani 1 1 d .
H6 H 0.6150 0.1593 0.3705 0.074 Uiso 1 1 calc R
C8 C 0.3742(17) 0.3969(15) 0.4072(10) 0.058(4) Uani 1 1 d .
H8 H 0.3465 0.4740 0.3890 0.070 Uiso 1 1 calc R
C41 C -0.1894(14) -0.1921(15) 0.1516(12) 0.079(5) Uani 1 1 d D
H41 H -0.2632 -0.1463 0.1944 0.095 Uiso 1 1 calc R
C42 C -0.1569(15) -0.3091(15) 0.1496(13) 0.072(5) Uani 1 1 d D
H42 H -0.2077 -0.3401 0.1917 0.087 Uiso 1 1 calc R
C31 C 0.5073(13) -0.3074(15) -0.0968(11) 0.063(5) Uani 1 1 d .
H31 H 0.5393 -0.3746 -0.1326 0.076 Uiso 1 1 calc R
C35 C -0.1485(13) 0.4065(13) 0.0353(10) 0.0575(14) Uani 1 1 d U
H35 H -0.1742 0.4845 0.0410 0.069 Uiso 1 1 calc R
C12 C 0.8970(14) -0.3691(13) 0.4304(10) 0.0628(15) Uani 1 1 d U
H12 H 0.9785 -0.4156 0.4023 0.075 Uiso 1 1 calc R
C36 C -0.0322(14) 0.3390(11) -0.0274(10) 0.0575(14) Uani 1 1 d DU
C15 C 0.0618(13) 0.3634(10) 0.2600(9) 0.049(4) Uani 1 1 d .
H15A H -0.0002 0.3697 0.2268 0.059 Uiso 1 1 calc R
H15B H 0.0317 0.4326 0.2979 0.059 Uiso 1 1 calc R
C7 C 0.4897(18) 0.3319(16) 0.3745(11) 0.066(5) Uani 1 1 d .
H7 H 0.5433 0.3628 0.3380 0.079 Uiso 1 1 calc R
C16 C 0.1807(12) 0.3481(12) 0.1784(11) 0.059(4) Uani 1 1 d .
H16A H 0.1642 0.4130 0.1310 0.071 Uiso 1 1 calc R
H16B H 0.2408 0.3458 0.2120 0.071 Uiso 1 1 calc R
C37 C 0.0522(17) 0.3767(16) -0.0867(12) 0.077(5) Uani 1 1 d D
H37 H 0.0358 0.4531 -0.0830 0.093 Uiso 1 1 calc R
C3 C 0.1729(14) 0.4197(14) 0.5072(10) 0.0628(15) Uani 1 1 d U
H3 H 0.1365 0.4976 0.4930 0.075 Uiso 1 1 calc R
O6 O 0.1716(13) 0.6567(12) 0.3235(9) 0.107(4) Uani 1 1 d .
H6A H 0.2000 0.7017 0.3262 0.160 Uiso 1 1 calc R
O5 O 0.5504(17) 0.5749(11) 0.2516(10) 0.141(6) Uani 1 1 d .
H5 H 0.5524 0.6235 0.2066 0.211 Uiso 1 1 calc R
C1 C 0.194(2) 0.6297(17) 0.2228(13) 0.123(8) Uani 1 1 d .
H1A H 0.1515 0.6966 0.1856 0.184 Uiso 1 1 calc R
H1B H 0.1674 0.5721 0.2200 0.184 Uiso 1 1 calc R
H1C H 0.2805 0.6014 0.1925 0.184 Uiso 1 1 calc R
C2 C 0.5775(17) 0.5979(15) 0.3375(13) 0.100(6) Uani 1 1 d .
H2A H 0.6021 0.6594 0.3213 0.150 Uiso 1 1 calc R
H2B H 0.6426 0.5310 0.3565 0.150 Uiso 1 1 calc R
H2C H 0.5065 0.6191 0.3937 0.150 Uiso 1 1 calc R

loop_
_atom_site_aniso_label
_atom_site_aniso_U_11
_atom_site_aniso_U_22
_atom_site_aniso_U_33
_atom_site_aniso_U_23
_atom_site_aniso_U_13
_atom_site_aniso_U_12
Ru1 0.0296(10) 0.0450(11) 0.0219(9) -0.0012(8) -0.0164(7) -0.0092(9)
Ru2 0.0366(10) 0.0414(10) 0.0152(8) 0.0038(7) -0.0150(7) -0.0149(9)
Mn1 0.0316(12) 0.0376(12) 0.0136(10) 0.0012(9) -0.0099(8) -0.0135(10)
O2 0.043(6) 0.065(6) 0.017(5) -0.005(4) -0.014(4) -0.019(5)
O3 0.053(6) 0.038(5) 0.021(5) 0.010(4) -0.022(4) -0.023(5)
N2 0.042(7) 0.045(7) 0.008(5) -0.008(5) -0.008(5) -0.021(6)
N1 0.067(4) 0.075(4) 0.044(3) 0.000(3) -0.042(3) -0.026(3)
N6 0.070(10) 0.090(10) 0.025(7) 0.003(7) -0.034(6) -0.043(9)
O1 0.067(4) 0.075(4) 0.044(3) 0.000(3) -0.042(3) -0.026(3)
N4 0.056(7) 0.047(7) 0.022(6) 0.010(5) -0.023(5) -0.024(6)
N5 0.033(6) 0.051(7) 0.030(6) -0.002(5) -0.019(5) -0.011(6)
N3 0.031(6) 0.073(8) 0.009(5) 0.016(5) -0.013(5) -0.027(6)
O4 0.071(4) 0.091(4) 0.039(3) 0.003(3) -0.036(3) -0.033(4)
C13 0.033(9) 0.065(10) 0.047(9) -0.003(8) -0.006(7) -0.024(8)
C32 0.031(8) 0.079(11) 0.017(7) 0.022(7) -0.017(6) -0.033(8)
C25 0.026(7) 0.060(10) 0.023(7) 0.003(7) -0.012(6) -0.021(7)
C39 0.067(4) 0.075(4) 0.044(3) 0.000(3) -0.042(3) -0.026(3)
C33 0.032(7) 0.038(8) 0.012(6) -0.008(6) 0.000(5) -0.021(7)
C9 0.027(7) 0.051(9) 0.022(7) 0.004(6) -0.017(6) -0.011(7)
C17 0.051(9) 0.056(9) 0.026(7) 0.010(7) -0.031(7) -0.035(8)
C26 0.033(8) 0.079(11) 0.014(6) -0.014(7) -0.003(6) -0.030(8)
C19 0.043(9) 0.067(10) 0.019(7) 0.006(7) -0.019(6) -0.022(8)
C40 0.067(4) 0.075(4) 0.044(3) 0.000(3) -0.042(3) -0.026(3)
C14 0.059(10) 0.029(8) 0.019(7) 0.005(6) -0.012(6) -0.014(7)
C27 0.043(8) 0.063(10) 0.011(6) -0.004(7) 0.001(6) -0.039(8)
C5 0.071(4) 0.091(4) 0.039(3) 0.003(3) -0.036(3) -0.033(4)
C20 0.037(8) 0.085(11) 0.009(6) 0.001(7) -0.004(6) -0.038(9)
C11 0.071(4) 0.091(4) 0.039(3) 0.003(3) -0.036(3) -0.033(4)
C21 0.041(9) 0.094(12) 0.017(7) 0.001(8) -0.006(6) -0.036(9)
C18 0.041(9) 0.061(10) 0.025(7) -0.024(7) 0.024(7) -0.029(8)
C22 0.052(10) 0.099(13) 0.032(8) 0.011(9) -0.017(7) -0.052(10)
C28 0.064(11) 0.107(14) 0.015(7) -0.008(9) 0.000(7) -0.045(11)
C23 0.070(10) 0.051(9) 0.029(8) 0.007(7) -0.020(7) -0.030(8)
C29 0.036(9) 0.081(12) 0.035(8) -0.024(8) -0.007(7) -0.013(9)
C10 0.071(4) 0.091(4) 0.039(3) 0.003(3) -0.036(3) -0.033(4)
C4 0.071(4) 0.091(4) 0.039(3) 0.003(3) -0.036(3) -0.033(4)
C38 0.067(4) 0.075(4) 0.044(3) 0.000(3) -0.042(3) -0.026(3)
C30 0.067(10) 0.074(11) 0.023(7) -0.017(7) -0.005(7) -0.026(9)
C24 0.088(12) 0.077(12) 0.033(8) 0.026(8) -0.035(8) -0.054(11)
C34 0.067(4) 0.075(4) 0.044(3) 0.000(3) -0.042(3) -0.026(3)
C6 0.079(13) 0.080(14) 0.035(9) -0.015(9) -0.041(9) -0.021(11)
C8 0.082(12) 0.082(12) 0.026(8) 0.011(8) -0.032(8) -0.042(12)
C41 0.063(11) 0.110(15) 0.098(14) 0.041(11) -0.048(10) -0.063(12)
C42 0.043(11) 0.104(15) 0.061(11) 0.045(11) -0.016(9) -0.035(11)
C31 0.048(10) 0.101(14) 0.047(10) -0.056(10) -0.001(8) -0.029(10)
C35 0.067(4) 0.075(4) 0.044(3) 0.000(3) -0.042(3) -0.026(3)
C12 0.071(4) 0.091(4) 0.039(3) 0.003(3) -0.036(3) -0.033(4)
C36 0.067(4) 0.075(4) 0.044(3) 0.000(3) -0.042(3) -0.026(3)
C15 0.070(11) 0.030(8) 0.039(8) -0.002(7) -0.022(8) -0.009(8)
C7 0.082(14) 0.085(14) 0.044(10) -0.003(9) -0.033(9) -0.035(12)
C16 0.049(10) 0.063(11) 0.054(10) 0.020(9) -0.009(8) -0.020(9)
C37 0.096(14) 0.130(16) 0.060(11) 0.032(11) -0.056(10) -0.084(14)
C3 0.071(4) 0.091(4) 0.039(3) 0.003(3) -0.036(3) -0.033(4)
O6 0.147(12) 0.145(12) 0.094(10) 0.032(8) -0.058(9) -0.113(10)
O5 0.185(15) 0.090(10) 0.086(10) -0.002(8) -0.075(11) 0.019(10)
C1 0.23(2) 0.16(2) 0.060(12) 0.029(12) -0.087(14) -0.13(2)
C2 0.127(17) 0.120(16) 0.068(12) -0.001(11) -0.058(12) -0.044(14)

loop_
_atom_type_symbol
_atom_type_description
_atom_type_scat_dispersion_real
_atom_type_scat_dispersion_imag
_atom_type_scat_source
C C 0.0033 0.0016 'International Tables Vol C Tables 4.2.6.8 and 6.1.1.4'
H H 0.0000 0.0000 'International Tables Vol C Tables 4.2.6.8 and 6.1.1.4'
N N 0.0061 0.0033 'International Tables Vol C Tables 4.2.6.8 and 6.1.1.4'
O O 0.0106 0.0060 'International Tables Vol C Tables 4.2.6.8 and 6.1.1.4'
Mn Mn 0.3368 0.7283 'International Tables Vol C Tables 4.2.6.8 and 6.1.1.4'
Ru Ru -1.2594 0.8363 'International Tables Vol C Tables 4.2.6.8 and 6.1.1.4'

loop_
_geom_angle_atom_site_label_1
_geom_angle_atom_site_label_2
_geom_angle_atom_site_label_3
_geom_angle
_geom_angle_site_symmetry_1
_geom_angle_site_symmetry_3
O4 Ru1 O4 180.000(1) 2_656 .
O4 Ru1 C9 92.5(4) 2_656 2_656
O4 Ru1 C9 87.5(4) . 2_656
O4 Ru1 C9 87.5(4) 2_656 .
O4 Ru1 C9 92.5(4) . .
C9 Ru1 C9 180.000(1) 2_656 .
O4 Ru1 N6 98.0(5) 2_656 2_656
O4 Ru1 N6 82.0(5) . 2_656
C9 Ru1 N6 95.0(4) 2_656 2_656
C9 Ru1 N6 85.0(4) . 2_656
O4 Ru1 N6 82.0(5) 2_656 .
O4 Ru1 N6 98.0(5) . .
C9 Ru1 N6 85.0(4) 2_656 .
C9 Ru1 N6 95.0(4) . .
N6 Ru1 N6 180.0(6) 2_656 .
O1 Ru2 O1 180.0(7) . 2
O1 Ru2 N1 97.7(4) . .
O1 Ru2 N1 82.3(4) 2 .
O1 Ru2 N1 82.3(4) . 2
O1 Ru2 N1 97.7(4) 2 2
N1 Ru2 N1 180.0(7) . 2
O1 Ru2 C33 91.2(4) . .
O1 Ru2 C33 88.8(4) 2 .
N1 Ru2 C33 94.8(4) . .
N1 Ru2 C33 85.2(4) 2 .
O1 Ru2 C33 88.8(4) . 2
O1 Ru2 C33 91.2(4) 2 2
N1 Ru2 C33 85.2(4) . 2
N1 Ru2 C33 94.8(4) 2 2
C33 Ru2 C33 180.0(6) . 2
O2 Mn1 O3 92.2(3) . .
O2 Mn1 N3 175.9(4) . .
O3 Mn1 N3 91.8(4) . .
O2 Mn1 N2 92.8(4) . .
O3 Mn1 N2 174.8(4) . .
N3 Mn1 N2 83.1(4) . .
O2 Mn1 N4 89.9(4) . .
O3 Mn1 N4 95.3(3) . .
N3 Mn1 N4 89.0(4) . .
N2 Mn1 N4 83.7(4) . .
O2 Mn1 N5 96.9(4) . .
O3 Mn1 N5 93.1(3) . .
N3 Mn1 N5 83.5(4) . .
N2 Mn1 N5 87.3(4) . .
N4 Mn1 N5 168.9(4) . .
C26 O2 Mn1 125.4(9) . .
C19 O3 Mn1 126.2(8) . .
C32 N2 C18 123.2(11) . .
C32 N2 Mn1 125.1(9) . .
C18 N2 Mn1 111.7(7) . .
C38 N1 C39 120.5(14) . .
C38 N1 Ru2 129.9(11) . .
C39 N1 Ru2 109.6(9) . .
C6 N6 C5 121.7(15) . .
C6 N6 Ru1 126.0(11) . .
C5 N6 Ru1 112.3(11) . .
C40 O1 Ru2 116.2(9) . .
C33 N4 Mn1 154.2(9) . .
C9 N5 Mn1 149.6(10) . .
C25 N3 C17 122.4(11) . .
C25 N3 Mn1 127.1(9) . .
C17 N3 Mn1 110.5(7) . .
C11 O4 Ru1 112.7(9) . .
C17 C13 C15 109.0(11) . .
C17 C13 H13A 109.9 . .
C15 C13 H13A 109.9 . .
C17 C13 H13B 109.9 . .
C15 C13 H13B 109.9 . .
H13A C13 H13B 108.3 . .
N2 C32 C27 122.0(11) . .
N2 C32 H32 119.0 . .
C27 C32 H32 119.0 . .
N3 C25 C20 122.3(12) . .
N3 C25 H25 118.9 . .
C20 C25 H25 118.9 . .
N1 C39 C36 122.9(13) . .
N1 C39 C40 116.6(12) . 2
C36 C39 C40 120.4(13) . 2
N4 C33 Ru2 176.6(10) . .
N5 C9 Ru1 174.4(11) . .
C18 C17 C13 112.4(9) . .
C18 C17 N3 106.3(11) . .
C13 C17 N3 113.4(10) . .
C18 C17 H17 108.2 . .
C13 C17 H17 108.2 . .
N3 C17 H17 108.2 . .
O2 C26 C27 122.4(12) . .
O2 C26 C30 116.7(12) . .
C27 C26 C30 120.7(11) . .
O3 C19 C20 122.5(11) . .
O3 C19 C23 115.9(12) . .
C20 C19 C23 121.6(12) . .
O1 C40 C41 129.3(14) . .
O1 C40 C39 114.9(12) . 2
C41 C40 C39 115.8(13) . 2
C16 C14 C18 108.4(10) . .
C16 C14 H14A 110.0 . .
C18 C14 H14A 110.0 . .
C16 C14 H14B 110.0 . .
C18 C14 H14B 110.0 . .
H14A C14 H14B 108.4 . .
C26 C27 C29 118.2(12) . .
C26 C27 C32 126.9(11) . .
C29 C27 C32 114.8(12) . .
N6 C5 C11 113.2(16) . 2_656
N6 C5 C4 121.2(15) . .
C11 C5 C4 125.6(16) 2_656 .
C19 C20 C21 118.3(13) . .
C19 C20 C25 126.2(11) . .
C21 C20 C25 115.5(13) . .
O4 C11 C5 119.7(14) . 2_656
O4 C11 C10 127.4(14) . .
C5 C11 C10 112.9(15) 2_656 .
C22 C21 C20 120.0(14) . .
C22 C21 H21 120.0 . .
C20 C21 H21 120.0 . .
N2 C18 C17 105.6(9) . .
N2 C18 C14 114.6(10) . .
C17 C18 C14 109.2(11) . .
N2 C18 H18 109.1 . .
C17 C18 H18 109.1 . .
C14 C18 H18 109.1 . .
C21 C22 C24 121.8(13) . .
C21 C22 H22 119.1 . .
C24 C22 H22 119.1 . .
C29 C28 C31 122.0(13) . .
C29 C28 H28 119.0 . .
C31 C28 H28 119.0 . .
C19 C23 C24 119.6(13) . .
C19 C23 H23 120.2 . .
C24 C23 H23 120.2 . .
C28 C29 C27 120.7(15) . .
C28 C29 H29 119.7 . .
C27 C29 H29 119.7 . .
C12 C10 C11 119.5(15) . .
C12 C10 H10 120.2 . .
C11 C10 H10 120.2 . .
C8 C4 C3 129.6(18) . .
C8 C4 C5 115.1(16) . .
C3 C4 C5 115.4(16) . .
N1 C38 C34 122.8(15) . .
N1 C38 H38 118.6 . .
C34 C38 H38 118.6 . .
C31 C30 C26 119.5(14) . .
C31 C30 H30 120.2 . .
C26 C30 H30 120.2 . .
C22 C24 C23 118.7(12) . .
C22 C24 H24 120.7 . .
C23 C24 H24 120.7 . .
C35 C34 C38 119.8(14) . .
C35 C34 H34 120.1 . .
C38 C34 H34 120.1 . .
N6 C6 C7 119.0(15) . .
N6 C6 H6 120.5 . .
C7 C6 H6 120.5 . .
C7 C8 C4 124.3(18) . .
C7 C8 H8 117.8 . .
C4 C8 H8 117.8 . .
C42 C41 C40 122.3(15) . .
C42 C41 H41 118.8 . .
C40 C41 H41 118.8 . .
C37 C42 C41 120.1(15) 2 .
C37 C42 H42 120.0 2 .
C41 C42 H42 120.0 . .
C30 C31 C28 118.7(13) . .
C30 C31 H31 120.6 . .
C28 C31 H31 120.6 . .
C34 C35 C36 118.7(14) . .
C34 C35 H35 120.6 . .
C36 C35 H35 120.6 . .
C3 C12 C10 124.5(15) 2_656 .
C3 C12 H12 117.7 2_656 .
C10 C12 H12 117.7 . .
C37 C36 C35 126.9(15) . .
C37 C36 C39 117.7(14) . .
C35 C36 C39 115.4(13) . .
C16 C15 C13 108.8(11) . .
C16 C15 H15A 109.9 . .
C13 C15 H15A 109.9 . .
C16 C15 H15B 109.9 . .
C13 C15 H15B 109.9 . .
H15A C15 H15B 108.3 . .
C8 C7 C6 118.7(16) . .
C8 C7 H7 120.7 . .
C6 C7 H7 120.7 . .
C14 C16 C15 111.5(11) . .
C14 C16 H16A 109.3 . .
C15 C16 H16A 109.3 . .
C14 C16 H16B 109.3 . .
C15 C16 H16B 109.3 . .
H16A C16 H16B 108.0 . .
C42 C37 C36 123.5(16) 2 .
C42 C37 H37 118.3 2 .
C36 C37 H37 118.3 . .
C4 C3 C12 122.0(17) . 2_656
C4 C3 H3 119.0 . .
C12 C3 H3 119.0 2_656 .
C1 O6 H6A 109.5 . .
C2 O5 H5 109.5 . .
O6 C1 H1A 109.5 . .
O6 C1 H1B 109.5 . .
H1A C1 H1B 109.5 . .
O6 C1 H1C 109.5 . .
H1A C1 H1C 109.5 . .
H1B C1 H1C 109.5 . .
O5 C2 H2A 109.5 . .
O5 C2 H2B 109.5 . .
H2A C2 H2B 109.5 . .
O5 C2 H2C 109.5 . .
H2A C2 H2C 109.5 . .
H2B C2 H2C 109.5 . .

loop_
_geom_bond_atom_site_label_1
_geom_bond_atom_site_label_2
_geom_bond_distance
_geom_bond_site_symmetry_2
Ru1 O4 1.926(9) 2_656
Ru1 O4 1.926(9) .
Ru1 C9 2.063(12) 2_656
Ru1 C9 2.063(12) .
Ru1 N6 2.080(13) 2_656
Ru1 N6 2.080(13) .
Ru2 O1 1.938(9) .
Ru2 O1 1.938(9) 2
Ru2 N1 2.051(12) .
Ru2 N1 2.051(12) 2
Ru2 C33 2.106(12) .
Ru2 C33 2.106(12) 2
Mn1 O2 1.881(8) .
Mn1 O3 1.885(7) .
Mn1 N3 1.970(10) .
Mn1 N2 1.990(9) .
Mn1 N4 2.286(10) .
Mn1 N5 2.302(10) .
O2 C26 1.343(12) .
O3 C19 1.362(13) .
N2 C32 1.289(13) .
N2 C18 1.467(14) .
N1 C38 1.248(12) .
N1 C39 1.363(13) .
N6 C6 1.302(16) .
N6 C5 1.320(18) .
O1 C40 1.311(12) .
N4 C33 1.113(13) .
N5 C9 1.118(13) .
N3 C25 1.278(13) .
N3 C17 1.524(14) .
O4 C11 1.347(17) .
C13 C17 1.515(16) .
C13 C15 1.558(17) .
C13 H13A 0.9700 .
C13 H13B 0.9700 .
C32 C27 1.468(17) .
C32 H32 0.9300 .
C25 C20 1.444(17) .
C25 H25 0.9300 .
C39 C36 1.445(14) .
C39 C40 1.461(18) 2
C17 C18 1.495(15) .
C17 H17 0.9800 .
C26 C27 1.363(17) .
C26 C30 1.403(17) .
C19 C20 1.369(17) .
C19 C23 1.391(16) .
C40 C41 1.413(13) .
C40 C39 1.461(18) 2
C14 C16 1.504(16) .
C14 C18 1.539(16) .
C14 H14A 0.9700 .
C14 H14B 0.9700 .
C27 C29 1.436(16) .
C5 C11 1.442(19) 2_656
C5 C4 1.47(2) .
C20 C21 1.433(15) .
C11 C5 1.442(19) 2_656
C11 C10 1.46(2) .
C21 C22 1.351(17) .
C21 H21 0.9300 .
C18 H18 0.9800 .
C22 C24 1.390(18) .
C22 H22 0.9300 .
C28 C29 1.292(17) .
C28 C31 1.413(19) .
C28 H28 0.9300 .
C23 C24 1.404(16) .
C23 H23 0.9300 .
C29 H29 0.9300 .
C10 C12 1.390(18) .
C10 H10 0.9300 .
C4 C8 1.342(18) .
C4 C3 1.344(19) .
C38 C34 1.429(18) .
C38 H38 0.9300 .
C30 C31 1.370(17) .
C30 H30 0.9300 .
C24 H24 0.9300 .
C34 C35 1.389(16) .
C34 H34 0.9300 .
C6 C7 1.47(2) .
C6 H6 0.9300 .
C8 C7 1.300(19) .
C8 H8 0.9300 .
C41 C42 1.397(15) .
C41 H41 0.9300 .
C42 C37 1.344(19) 2
C42 H42 0.9300 .
C31 H31 0.9300 .
C35 C36 1.423(18) .
C35 H35 0.9300 .
C12 C3 1.369(17) 2_656
C12 H12 0.9300 .
C36 C37 1.379(13) .
C15 C16 1.547(16) .
C15 H15A 0.9700 .
C15 H15B 0.9700 .
C7 H7 0.9300 .
C16 H16A 0.9700 .
C16 H16B 0.9700 .
C37 C42 1.344(19) 2
C37 H37 0.9300 .
C3 C12 1.369(17) 2_656
C3 H3 0.9300 .
O6 C1 1.374(17) .
O6 H6A 0.8200 .
O5 C2 1.399(18) .
O5 H5 0.8200 .
C1 H1A 0.9600 .
C1 H1B 0.9600 .
C1 H1C 0.9600 .
C2 H2A 0.9600 .
C2 H2B 0.9600 .
C2 H2C 0.9600 .

loop_
_geom_torsion_atom_site_label_1
_geom_torsion_atom_site_label_2
_geom_torsion_atom_site_label_3
_geom_torsion_atom_site_label_4
_geom_torsion
_geom_torsion_site_symmetry_1
_geom_torsion_site_symmetry_4
O3 Mn1 O2 C26 153.1(9) . .
N3 Mn1 O2 C26 -18(6) . .
N2 Mn1 O2 C26 -26.0(9) . .
N4 Mn1 O2 C26 57.7(9) . .
N5 Mn1 O2 C26 -113.6(9) . .
O2 Mn1 O3 C19 158.9(9) . .
N3 Mn1 O3 C19 -21.7(9) . .
N2 Mn1 O3 C19 -32(4) . .
N4 Mn1 O3 C19 -110.9(9) . .
N5 Mn1 O3 C19 61.9(9) . .
O2 Mn1 N2 C32 16.5(10) . .
O3 Mn1 N2 C32 -153(4) . .
N3 Mn1 N2 C32 -162.9(10) . .
N4 Mn1 N2 C32 -73.1(10) . .
N5 Mn1 N2 C32 113.3(10) . .
O2 Mn1 N2 C18 -164.2(8) . .
O3 Mn1 N2 C18 26(4) . .
N3 Mn1 N2 C18 16.4(8) . .
N4 Mn1 N2 C18 106.1(8) . .
N5 Mn1 N2 C18 -67.4(8) . .
O1 Ru2 N1 C38 -1.1(12) . .
O1 Ru2 N1 C38 178.9(12) 2 .
N1 Ru2 N1 C38 100(100) 2 .
C33 Ru2 N1 C38 -92.9(12) . .
C33 Ru2 N1 C38 87.1(12) 2 .
O1 Ru2 N1 C39 -177.7(8) . .
O1 Ru2 N1 C39 2.3(8) 2 .
N1 Ru2 N1 C39 -77(100) 2 .
C33 Ru2 N1 C39 90.4(8) . .
C33 Ru2 N1 C39 -89.6(8) 2 .
O4 Ru1 N6 C6 179.3(10) 2_656 .
O4 Ru1 N6 C6 -0.7(10) . .
C9 Ru1 N6 C6 86.1(10) 2_656 .
C9 Ru1 N6 C6 -93.9(10) . .
N6 Ru1 N6 C6 -13(100) 2_656 .
O4 Ru1 N6 C5 1.3(9) 2_656 .
O4 Ru1 N6 C5 -178.7(9) . .
C9 Ru1 N6 C5 -91.9(9) 2_656 .
C9 Ru1 N6 C5 88.1(9) . .
N6 Ru1 N6 C5 169(100) 2_656 .
O1 Ru2 O1 C40 66(100) 2 .
N1 Ru2 O1 C40 -174.7(8) . .
N1 Ru2 O1 C40 5.3(8) 2 .
C33 Ru2 O1 C40 -79.6(8) . .
C33 Ru2 O1 C40 100.4(8) 2 .
O2 Mn1 N4 C33 -72(2) . .
O3 Mn1 N4 C33 -164(2) . .
N3 Mn1 N4 C33 104(2) . .
N2 Mn1 N4 C33 21(2) . .
N5 Mn1 N4 C33 56(3) . .
O2 Mn1 N5 C9 -160.5(19) . .
O3 Mn1 N5 C9 -67.9(19) . .
N3 Mn1 N5 C9 23.6(19) . .
N2 Mn1 N5 C9 106.9(19) . .
N4 Mn1 N5 C9 71(3) . .
O2 Mn1 N3 C25 -174(5) . .
O3 Mn1 N3 C25 15.1(10) . .
N2 Mn1 N3 C25 -165.8(10) . .
N4 Mn1 N3 C25 110.4(10) . .
N5 Mn1 N3 C25 -77.8(10) . .
O2 Mn1 N3 C17 5(6) . .
O3 Mn1 N3 C17 -166.2(7) . .
N2 Mn1 N3 C17 12.9(7) . .
N4 Mn1 N3 C17 -70.9(7) . .
N5 Mn1 N3 C17 100.9(7) . .
O4 Ru1 O4 C11 88(100) 2_656 .
C9 Ru1 O4 C11 98.4(8) 2_656 .
C9 Ru1 O4 C11 -81.6(8) . .
N6 Ru1 O4 C11 3.0(8) 2_656 .
N6 Ru1 O4 C11 -177.0(8) . .
C18 N2 C32 C27 175.8(11) . .
Mn1 N2 C32 C27 -5.0(15) . .
C17 N3 C25 C20 177.3(10) . .
Mn1 N3 C25 C20 -4.1(16) . .
C38 N1 C39 C36 -0.4(19) . .
Ru2 N1 C39 C36 176.6(9) . .
C38 N1 C39 C40 -176.3(12) . 2
Ru2 N1 C39 C40 0.7(13) . 2
Mn1 N4 C33 Ru2 10(21) . .
O1 Ru2 C33 N4 176(19) . .
O1 Ru2 C33 N4 -4(19) 2 .
N1 Ru2 C33 N4 -86(19) . .
N1 Ru2 C33 N4 94(19) 2 .
C33 Ru2 C33 N4 25(100) 2 .
Mn1 N5 C9 Ru1 78(12) . .
O4 Ru1 C9 N5 -80(11) 2_656 .
O4 Ru1 C9 N5 100(11) . .
C9 Ru1 C9 N5 -48(100) 2_656 .
N6 Ru1 C9 N5 19(11) 2_656 .
N6 Ru1 C9 N5 -161(11) . .
C15 C13 C17 C18 58.5(14) . .
C15 C13 C17 N3 179.1(9) . .
C25 N3 C17 C18 139.9(11) . .
Mn1 N3 C17 C18 -38.8(10) . .
C25 N3 C17 C13 15.9(15) . .
Mn1 N3 C17 C13 -162.9(8) . .
Mn1 O2 C26 C27 24.5(15) . .
Mn1 O2 C26 C30 -160.6(9) . .
Mn1 O3 C19 C20 18.2(16) . .
Mn1 O3 C19 C23 -164.3(8) . .
Ru2 O1 C40 C41 174.5(11) . .
Ru2 O1 C40 C39 -7.1(13) . 2
O2 C26 C27 C29 177.6(10) . .
C30 C26 C27 C29 2.8(18) . .
O2 C26 C27 C32 -5(2) . .
C30 C26 C27 C32 -179.9(11) . .
N2 C32 C27 C26 -4.6(19) . .
N2 C32 C27 C29 172.7(11) . .
C6 N6 C5 C11 -177.6(11) . 2_656
Ru1 N6 C5 C11 0.5(14) . 2_656
C6 N6 C5 C4 -0.3(19) . .
Ru1 N6 C5 C4 177.8(9) . .
O3 C19 C20 C21 179.6(10) . .
C23 C19 C20 C21 2.2(19) . .
O3 C19 C20 C25 0(2) . .
C23 C19 C20 C25 -177.4(11) . .
N3 C25 C20 C19 -7(2) . .
N3 C25 C20 C21 173.3(10) . .
Ru1 O4 C11 C5 -4.3(14) . 2_656
Ru1 O4 C11 C10 176.1(11) . .
C19 C20 C21 C22 -0.9(18) . .
C25 C20 C21 C22 178.8(11) . .
C32 N2 C18 C17 137.6(11) . .
Mn1 N2 C18 C17 -41.7(12) . .
C32 N2 C18 C14 17.4(17) . .
Mn1 N2 C18 C14 -161.9(8) . .
C13 C17 C18 N2 175.5(10) . .
N3 C17 C18 N2 50.9(12) . .
C13 C17 C18 C14 -60.8(14) . .
N3 C17 C18 C14 174.5(9) . .
C16 C14 C18 N2 178.4(9) . .
C16 C14 C18 C17 60.2(14) . .
C20 C21 C22 C24 0.3(19) . .
O3 C19 C23 C24 179.5(11) . .
C20 C19 C23 C24 -3(2) . .
C31 C28 C29 C27 3(2) . .
C26 C27 C29 C28 -2.7(19) . .
C32 C27 C29 C28 179.7(12) . .
O4 C11 C10 C12 178.3(11) . .
C5 C11 C10 C12 -1.3(17) 2_656 .
N6 C5 C4 C8 0.9(18) . .
C11 C5 C4 C8 177.7(12) 2_656 .
N6 C5 C4 C3 -179.2(13) . .
C11 C5 C4 C3 -2.3(19) 2_656 .
C39 N1 C38 C34 -0.4(19) . .
Ru2 N1 C38 C34 -176.7(8) . .
O2 C26 C30 C31 -178.1(11) . .
C27 C26 C30 C31 -3.1(19) . .
C21 C22 C24 C23 -1(2) . .
C19 C23 C24 C22 2.3(19) . .
N1 C38 C34 C35 -0.4(19) . .
C5 N6 C6 C7 1.6(18) . .
Ru1 N6 C6 C7 -176.2(8) . .
C3 C4 C8 C7 177.1(15) . .
C5 C4 C8 C7 -3(2) . .
O1 C40 C41 C42 177.8(14) . .
C39 C40 C41 C42 -1(2) 2 .
C40 C41 C42 C37 -2(2) . 2
C26 C30 C31 C28 3(2) . .
C29 C28 C31 C30 -3(2) . .
C38 C34 C35 C36 1.9(17) . .
C11 C10 C12 C3 0.4(19) . 2_656
C34 C35 C36 C37 178.4(12) . .
C34 C35 C36 C39 -2.5(17) . .
N1 C39 C36 C37 -179.0(11) . .
C40 C39 C36 C37 -3.2(18) 2 .
N1 C39 C36 C35 1.8(18) . .
C40 C39 C36 C35 177.7(11) 2 .
C17 C13 C15 C16 -55.2(14) . .
C4 C8 C7 C6 4(2) . .
N6 C6 C7 C8 -3.5(19) . .
C18 C14 C16 C15 -60.5(15) . .
C13 C15 C16 C14 58.5(15) . .
C35 C36 C37 C42 -175.3(14) . 2
C39 C36 C37 C42 6(2) . 2
C8 C4 C3 C12 -176.8(13) . 2_656
C5 C4 C3 C12 3.3(19) . 2_656
